data_7719840
loop_
_publ_author_name
'Zhuo, Qihang'
'Zhang, Jie'
'Xie, Zuowei'

_publ_section_title
;
 Nickel-catalyzed 1,2-dialkenylation of <i>o</i>-carboranes with alkenyl
 bromides.
;
_journal_issue 47
_journal_name_full 'Dalton transactions (Cambridge, England : 2003)'
_journal_page_first 17430
_journal_page_last 17433
_journal_paper_doi 10.1039/d5dt02451j
_journal_volume 54
_journal_year 2025
_chemical_formula_sum 'C18 H22 B10 F2'
_chemical_formula_weight 384.45
_space_group_crystal_system orthorhombic
_space_group_IT_number 60
_space_group_name_Hall '-P 2n 2ab'
_space_group_name_H-M_alt 'P b c n'
_atom_sites_solution_hydrogens geom
_audit_creation_method SHELXL-2018/3
_audit_update_record
;
2025-09-25 deposited with the CCDC.	2025-11-06 downloaded from the CCDC.
;
_cell_angle_alpha 90
_cell_angle_beta 90
_cell_angle_gamma 90
_cell_formula_units_Z 8
_cell_length_a 28.892(2)
_cell_length_b 10.2175(8)
_cell_length_c 14.5920(11)
_cell_measurement_reflns_used 197
_cell_measurement_temperature 297(2)
_cell_measurement_theta_max 15
_cell_measurement_theta_min 15
_cell_volume 4307.6(6)
_computing_cell_refinement 'BRUKER D8VENTURE DIFFRACTOMETER'
_computing_data_collection 'BRUKER D8VENTURE DIFFRACTOMETER'
_computing_data_reduction 'BRUKER D8VENTURE DIFFRACTOMETER'
_computing_molecular_graphics 'BRUKER SHELXTL'
_computing_publication_material 'BRUKER SHELXTL'
_computing_structure_refinement 'SHELXL-2018/3 (Sheldrick, 2018)'
_computing_structure_solution 'SHELXT 2014/5 (Sheldrick, 2014)'
_diffrn_ambient_temperature 297(2)
_diffrn_measured_fraction_theta_full 0.996
_diffrn_measured_fraction_theta_max 0.996
_diffrn_measurement_device_type 'BRUKER D8VENTURE DIFFRACTOMETER'
_diffrn_measurement_method 'PHI & OMEGA SCAN'
_diffrn_radiation_type MoK\a
_diffrn_radiation_wavelength 0.71073
_diffrn_reflns_av_R_equivalents 0.0487
_diffrn_reflns_av_unetI/netI 0.0240
_diffrn_reflns_Laue_measured_fraction_full 0.996
_diffrn_reflns_Laue_measured_fraction_max 0.996
_diffrn_reflns_limit_h_max 34
_diffrn_reflns_limit_h_min -34
_diffrn_reflns_limit_k_max 12
_diffrn_reflns_limit_k_min -12
_diffrn_reflns_limit_l_max 17
_diffrn_reflns_limit_l_min -17
_diffrn_reflns_number 54269
_diffrn_reflns_point_group_measured_fraction_full 0.996
_diffrn_reflns_point_group_measured_fraction_max 0.996
_diffrn_reflns_theta_full 25.242
_diffrn_reflns_theta_max 25.249
_diffrn_reflns_theta_min 2.792
_exptl_absorpt_coefficient_mu 0.072
_exptl_absorpt_correction_T_max 0.7456
_exptl_absorpt_correction_T_min 0.6686
_exptl_absorpt_correction_type multi-scan
_exptl_crystal_colour colourless
_exptl_crystal_density_diffrn 1.186
_exptl_crystal_description block
_exptl_crystal_F_000 1584
_exptl_crystal_size_max 0.500
_exptl_crystal_size_mid 0.400
_exptl_crystal_size_min 0.300
_refine_diff_density_max 0.739
_refine_diff_density_min -0.345
_refine_diff_density_rms 0.051
_refine_ls_extinction_method none
_refine_ls_goodness_of_fit_ref 1.040
_refine_ls_hydrogen_treatment constr
_refine_ls_matrix_type full
_refine_ls_number_parameters 271
_refine_ls_number_reflns 3889
_refine_ls_number_restraints 0
_refine_ls_restrained_S_all 1.040
_refine_ls_R_factor_all 0.1003
_refine_ls_R_factor_gt 0.0816
_refine_ls_shift/su_max 0.000
_refine_ls_shift/su_mean 0.000
_refine_ls_structure_factor_coef Fsqd
_refine_ls_weighting_details 'w=1/[\s^2^(Fo^2^)+(0.1295P)^2^+3.7122P] where P=(Fo^2^+2Fc^2^)/3'
_refine_ls_weighting_scheme calc
_refine_ls_wR_factor_gt 0.2262
_refine_ls_wR_factor_ref 0.2429
_reflns_Friedel_coverage 0.000
_reflns_number_gt 3035
_reflns_number_total 3889
_reflns_threshold_expression 'I > 2\s(I)'
_cod_data_source_file d5dt02451j2.cif
_cod_data_source_block 3r
_cod_depositor_comments 'Adding full bibliography for 7719835--7719840.cif.'
_cod_database_code 7719840
_shelx_shelxl_version_number 2018/3
_shelx_space_group_comment
;
The symmetry employed for this shelxl refinement is uniquely defined
by the following loop, which should always be used as a source of
symmetry information in preference to the above space-group names.
They are only intended as comments.
;
_shelx_estimated_absorpt_t_min 0.965
_shelx_estimated_absorpt_t_max 0.979

loop_
_space_group_symop_operation_xyz
'x, y, z'
'-x+1/2, -y+1/2, z+1/2'
'-x, y, -z+1/2'
'x+1/2, -y+1/2, -z'
'-x, -y, -z'
'x-1/2, y-1/2, -z-1/2'
'x, -y, z-1/2'
'-x-1/2, y-1/2, z'

loop_
_atom_site_label
_atom_site_type_symbol
_atom_site_fract_x
_atom_site_fract_y
_atom_site_fract_z
_atom_site_U_iso_or_equiv
_atom_site_adp_type
_atom_site_occupancy
_atom_site_site_symmetry_order
_atom_site_calc_flag
_atom_site_refinement_flags_posn
_atom_site_refinement_flags_adp
_atom_site_refinement_flags_occupancy
_atom_site_disorder_assembly
_atom_site_disorder_group
F1 F 0.30218(10) 0.8369(2) 0.66860(14) 0.1005(9) Uani 1 1 d . . . . .
F2 F 0.48727(8) 0.6160(2) 0.55791(19) 0.0945(8) Uani 1 1 d . . . . .
C1 C 0.35451(9) 0.6012(3) 0.63416(18) 0.0399(6) Uani 1 1 d . . . . .
C2 C 0.40934(10) 0.5899(3) 0.68028(19) 0.0454(7) Uani 1 1 d . . . . .
C11 C 0.34484(9) 0.7108(3) 0.57127(18) 0.0426(6) Uani 1 1 d . . . . .
H11A H 0.357526 0.702868 0.512961 0.051 Uiso 1 1 calc R U . . .
C12 C 0.32115(10) 0.8168(3) 0.58558(18) 0.0468(7) Uani 1 1 d . . . . .
C13 C 0.30814(9) 0.9190(3) 0.51935(19) 0.0407(6) Uani 1 1 d . . . . .
C14 C 0.30723(10) 0.8930(3) 0.4265(2) 0.0501(7) Uani 1 1 d . . . . .
H14A H 0.314930 0.810019 0.405162 0.060 Uiso 1 1 calc R U . . .
C15 C 0.29491(12) 0.9899(4) 0.3652(2) 0.0653(9) Uani 1 1 d . . . . .
H15A H 0.294272 0.971741 0.302760 0.078 Uiso 1 1 calc R U . . .
C16 C 0.28371(12) 1.1116(4) 0.3954(3) 0.0670(10) Uani 1 1 d . . . . .
H16A H 0.275607 1.176545 0.353679 0.080 Uiso 1 1 calc R U . . .
C17 C 0.28436(11) 1.1387(3) 0.4873(3) 0.0622(9) Uani 1 1 d . . . . .
H17A H 0.276647 1.222077 0.507756 0.075 Uiso 1 1 calc R U . . .
C18 C 0.29634(11) 1.0434(3) 0.5494(2) 0.0553(8) Uani 1 1 d . . . . .
H18A H 0.296533 1.062384 0.611740 0.066 Uiso 1 1 calc R U . . .
C19 C 0.44020(10) 0.7026(3) 0.6668(2) 0.0524(8) Uani 1 1 d . . . . .
H19A H 0.433557 0.775299 0.702826 0.063 Uiso 1 1 calc R U . . .
C20 C 0.47539(11) 0.7157(3) 0.6122(2) 0.0554(8) Uani 1 1 d . . . . .
C21 C 0.50639(11) 0.8294(3) 0.6034(2) 0.0560(8) Uani 1 1 d . . . . .
C22 C 0.49240(13) 0.9513(4) 0.6307(3) 0.0732(10) Uani 1 1 d . . . . .
H22A H 0.462733 0.963164 0.654035 0.088 Uiso 1 1 calc R U . . .
C23 C 0.52275(16) 1.0588(4) 0.6238(3) 0.0888(13) Uani 1 1 d . . . . .
H23A H 0.513231 1.142178 0.641145 0.107 Uiso 1 1 calc R U . . .
C24 C 0.56662(15) 1.0381(4) 0.5909(3) 0.0844(13) Uani 1 1 d . . . . .
H24A H 0.587345 1.107565 0.587255 0.101 Uiso 1 1 calc R U . . .
C25 C 0.57992(14) 0.9175(5) 0.5637(3) 0.0855(12) Uani 1 1 d . . . . .
H25A H 0.609728 0.904896 0.541322 0.103 Uiso 1 1 calc R U . . .
C26 C 0.55006(13) 0.8130(4) 0.5686(3) 0.0744(10) Uani 1 1 d . . . . .
H26A H 0.559518 0.730924 0.548363 0.089 Uiso 1 1 calc R U . . .
B3 B 0.36259(12) 0.6255(4) 0.7504(2) 0.0502(8) Uani 1 1 d . . . . .
H3 H 0.357890 0.720541 0.784624 0.060 Uiso 1 1 calc R U . . .
B4 B 0.31498(13) 0.5337(4) 0.7067(2) 0.0528(9) Uani 1 1 d . . . . .
H4 H 0.279075 0.568183 0.713601 0.063 Uiso 1 1 calc R U . . .
B5 B 0.33434(13) 0.4494(3) 0.6074(3) 0.0528(9) Uani 1 1 d . . . . .
H5 H 0.310919 0.429028 0.549730 0.063 Uiso 1 1 calc R U . . .
B6 B 0.39384(12) 0.4896(3) 0.5898(2) 0.0487(8) Uani 1 1 d . . . . .
H6 H 0.409076 0.497373 0.520891 0.058 Uiso 1 1 calc R U . . .
B7 B 0.40656(14) 0.5132(4) 0.7841(3) 0.0610(10) Uani 1 1 d . . . . .
H7 H 0.430118 0.534130 0.841518 0.073 Uiso 1 1 calc R U . . .
B8 B 0.34727(15) 0.4753(4) 0.8015(3) 0.0655(11) Uani 1 1 d . . . . .
H8 H 0.332112 0.471331 0.870618 0.079 Uiso 1 1 calc R U . . .
B9 B 0.33019(15) 0.3656(4) 0.7132(3) 0.0660(11) Uani 1 1 d . . . . .
H9 H 0.304033 0.289178 0.724812 0.079 Uiso 1 1 calc R U . . .
B10 B 0.37858(15) 0.3389(4) 0.6404(3) 0.0655(10) Uani 1 1 d . . . . .
H10 H 0.383879 0.245674 0.604244 0.079 Uiso 1 1 calc R U . . .
B11 B 0.42586(14) 0.4298(4) 0.6847(3) 0.0610(10) Uani 1 1 d . . . . .
H11 H 0.461894 0.396649 0.677346 0.073 Uiso 1 1 calc R U . . .
B12 B 0.38612(16) 0.3542(4) 0.7608(3) 0.0716(12) Uani 1 1 d . . . . .
H12 H 0.396192 0.270250 0.803568 0.086 Uiso 1 1 calc R U . . .

loop_
_atom_site_aniso_label
_atom_site_aniso_U_11
_atom_site_aniso_U_22
_atom_site_aniso_U_33
_atom_site_aniso_U_23
_atom_site_aniso_U_13
_atom_site_aniso_U_12
F1 0.155(2) 0.0969(17) 0.0498(12) 0.0130(11) 0.0341(13) 0.0551(16)
F2 0.0798(15) 0.0751(14) 0.129(2) -0.0318(13) 0.0437(14) -0.0162(11)
C1 0.0410(14) 0.0433(14) 0.0355(13) 0.0014(11) -0.0006(11) -0.0038(11)
C2 0.0411(14) 0.0511(16) 0.0441(15) 0.0049(13) -0.0027(12) 0.0001(12)
C11 0.0478(15) 0.0471(15) 0.0329(13) -0.0001(12) 0.0006(11) -0.0035(13)
C12 0.0570(17) 0.0506(16) 0.0328(14) -0.0017(12) 0.0072(12) -0.0012(14)
C13 0.0349(13) 0.0415(14) 0.0459(15) 0.0023(12) 0.0019(11) -0.0049(11)
C14 0.0572(18) 0.0493(16) 0.0439(16) -0.0009(13) -0.0057(13) -0.0044(14)
C15 0.075(2) 0.070(2) 0.0503(18) 0.0090(17) -0.0142(16) -0.0013(18)
C16 0.0535(19) 0.066(2) 0.081(3) 0.0293(19) -0.0076(17) 0.0013(16)
C17 0.0484(17) 0.0427(16) 0.096(3) 0.0030(17) 0.0029(17) 0.0034(14)
C18 0.0541(18) 0.0517(18) 0.0601(19) -0.0045(15) 0.0053(14) 0.0034(14)
C19 0.0497(17) 0.0575(18) 0.0500(17) 0.0013(14) -0.0038(13) -0.0071(14)
C20 0.0520(17) 0.0563(18) 0.0578(18) -0.0039(15) -0.0020(14) 0.0004(15)
C21 0.0561(18) 0.0618(19) 0.0501(17) 0.0040(15) -0.0043(14) -0.0092(15)
C22 0.064(2) 0.091(3) 0.065(2) -0.007(2) 0.0126(18) -0.0153(19)
C23 0.105(3) 0.076(3) 0.086(3) -0.023(2) 0.015(2) -0.021(2)
C24 0.081(3) 0.092(3) 0.080(3) -0.012(2) 0.011(2) -0.042(2)
C25 0.061(2) 0.094(3) 0.101(3) -0.002(2) 0.009(2) -0.026(2)
C26 0.058(2) 0.074(2) 0.091(3) 0.003(2) 0.0067(19) -0.0079(18)
B3 0.0522(19) 0.066(2) 0.0331(15) 0.0050(15) 0.0026(13) -0.0042(16)
B4 0.0492(19) 0.061(2) 0.0486(19) 0.0109(16) 0.0068(15) -0.0104(16)
B5 0.057(2) 0.0462(18) 0.055(2) 0.0033(15) -0.0010(16) -0.0143(16)
B6 0.0544(19) 0.0428(17) 0.0489(18) -0.0022(14) 0.0053(15) -0.0018(15)
B7 0.063(2) 0.073(2) 0.0469(19) 0.0196(18) -0.0105(17) -0.0017(19)
B8 0.072(3) 0.078(3) 0.047(2) 0.0216(19) 0.0035(18) -0.012(2)
B9 0.069(2) 0.060(2) 0.069(2) 0.0196(19) 0.004(2) -0.0160(19)
B10 0.075(3) 0.0443(19) 0.078(3) 0.0087(19) 0.003(2) -0.0008(18)
B11 0.058(2) 0.054(2) 0.072(2) 0.0133(18) -0.0025(18) 0.0094(17)
B12 0.076(3) 0.064(2) 0.075(3) 0.030(2) -0.005(2) -0.002(2)

loop_
_atom_type_symbol
_atom_type_description
_atom_type_scat_dispersion_real
_atom_type_scat_dispersion_imag
_atom_type_scat_source
C C 0.0033 0.0016 'International Tables Vol C Tables 4.2.6.8 and 6.1.1.4'
H H 0.0000 0.0000 'International Tables Vol C Tables 4.2.6.8 and 6.1.1.4'
B B 0.0013 0.0007 'International Tables Vol C Tables 4.2.6.8 and 6.1.1.4'
F F 0.0171 0.0103 'International Tables Vol C Tables 4.2.6.8 and 6.1.1.4'

loop_
_geom_angle_atom_site_label_1
_geom_angle_atom_site_label_2
_geom_angle_atom_site_label_3
_geom_angle
_geom_angle_site_symmetry_1
_geom_angle_site_symmetry_3
_geom_angle_publ_flag
C11 C1 B5 119.0(2) . . ?
C11 C1 B4 124.6(2) . . ?
B5 C1 B4 62.9(2) . . ?
C11 C1 C2 117.9(2) . . ?
B5 C1 C2 110.0(2) . . ?
B4 C1 C2 110.3(2) . . ?
C11 C1 B3 121.8(2) . . ?
B5 C1 B3 113.7(2) . . ?
B4 C1 B3 62.56(19) . . ?
C2 C1 B3 60.22(17) . . ?
C11 C1 B6 113.0(2) . . ?
B5 C1 B6 62.59(19) . . ?
B4 C1 B6 113.9(2) . . ?
C2 C1 B6 60.02(17) . . ?
B3 C1 B6 111.8(2) . . ?
C19 C2 B11 125.9(3) . . ?
C19 C2 B7 120.4(3) . . ?
B11 C2 B7 62.6(2) . . ?
C19 C2 C1 116.9(2) . . ?
B11 C2 C1 109.6(2) . . ?
B7 C2 C1 109.5(2) . . ?
C19 C2 B6 121.3(2) . . ?
B11 C2 B6 62.2(2) . . ?
B7 C2 B6 113.2(2) . . ?
C1 C2 B6 60.29(17) . . ?
C19 C2 B3 112.8(2) . . ?
B11 C2 B3 113.4(2) . . ?
B7 C2 B3 62.3(2) . . ?
C1 C2 B3 60.05(16) . . ?
B6 C2 B3 111.9(2) . . ?
C12 C11 C1 129.3(3) . . ?
C12 C11 H11A 115.3 . . ?
C1 C11 H11A 115.3 . . ?
C11 C12 F1 119.1(3) . . ?
C11 C12 C13 128.4(3) . . ?
F1 C12 C13 112.3(2) . . ?
C14 C13 C18 118.8(3) . . ?
C14 C13 C12 120.9(3) . . ?
C18 C13 C12 120.3(3) . . ?
C13 C14 C15 120.1(3) . . ?
C13 C14 H14A 119.9 . . ?
C15 C14 H14A 119.9 . . ?
C16 C15 C14 120.5(3) . . ?
C16 C15 H15A 119.7 . . ?
C14 C15 H15A 119.7 . . ?
C15 C16 C17 119.9(3) . . ?
C15 C16 H16A 120.0 . . ?
C17 C16 H16A 120.0 . . ?
C16 C17 C18 120.4(3) . . ?
C16 C17 H17A 119.8 . . ?
C18 C17 H17A 119.8 . . ?
C17 C18 C13 120.1(3) . . ?
C17 C18 H18A 119.9 . . ?
C13 C18 H18A 119.9 . . ?
C20 C19 C2 129.6(3) . . ?
C20 C19 H19A 115.2 . . ?
C2 C19 H19A 115.2 . . ?
C19 C20 F2 119.1(3) . . ?
C19 C20 C21 127.7(3) . . ?
F2 C20 C21 113.2(3) . . ?
C22 C21 C26 119.5(3) . . ?
C22 C21 C20 120.8(3) . . ?
C26 C21 C20 119.7(3) . . ?
C21 C22 C23 120.3(3) . . ?
C21 C22 H22A 119.9 . . ?
C23 C22 H22A 119.9 . . ?
C24 C23 C22 118.7(4) . . ?
C24 C23 H23A 120.7 . . ?
C22 C23 H23A 120.7 . . ?
C25 C24 C23 120.4(4) . . ?
C25 C24 H24A 119.8 . . ?
C23 C24 H24A 119.8 . . ?
C24 C25 C26 121.0(4) . . ?
C24 C25 H25A 119.5 . . ?
C26 C25 H25A 119.5 . . ?
C21 C26 C25 120.1(4) . . ?
C21 C26 H26A 119.9 . . ?
C25 C26 H26A 119.9 . . ?
C1 B3 C2 59.73(17) . . ?
C1 B3 B8 104.8(3) . . ?
C2 B3 B8 105.2(3) . . ?
C1 B3 B7 105.9(2) . . ?
C2 B3 B7 58.13(19) . . ?
B8 B3 B7 60.1(2) . . ?
C1 B3 B4 57.97(18) . . ?
C2 B3 B4 106.2(2) . . ?
B8 B3 B4 60.0(2) . . ?
B7 B3 B4 108.1(3) . . ?
C1 B3 H3 123.7 . . ?
C2 B3 H3 123.3 . . ?
B8 B3 H3 123.1 . . ?
B7 B3 H3 122.1 . . ?
B4 B3 H3 122.1 . . ?
C1 B4 B8 105.6(2) . . ?
C1 B4 B5 58.55(18) . . ?
B8 B4 B5 107.9(3) . . ?
C1 B4 B9 105.0(3) . . ?
B8 B4 B9 60.2(2) . . ?
B5 B4 B9 59.7(2) . . ?
C1 B4 B3 59.48(17) . . ?
B8 B4 B3 59.4(2) . . ?
B5 B4 B3 107.7(2) . . ?
B9 B4 B3 107.4(3) . . ?
C1 B4 H4 124.0 . . ?
B8 B4 H4 122.2 . . ?
B5 B4 H4 121.8 . . ?
B9 B4 H4 122.6 . . ?
B3 B4 H4 121.8 . . ?
C1 B5 B9 105.3(3) . . ?
C1 B5 B10 105.7(2) . . ?
B9 B5 B10 60.2(2) . . ?
C1 B5 B4 58.58(18) . . ?
B9 B5 B4 60.1(2) . . ?
B10 B5 B4 108.3(3) . . ?
C1 B5 B6 59.62(17) . . ?
B9 B5 B6 107.6(3) . . ?
B10 B5 B6 59.4(2) . . ?
B4 B5 B6 108.0(2) . . ?
C1 B5 H5 123.9 . . ?
B9 B5 H5 122.3 . . ?
B10 B5 H5 122.1 . . ?
B4 B5 H5 121.5 . . ?
B6 B5 H5 121.7 . . ?
C2 B6 C1 59.68(16) . . ?
C2 B6 B10 105.2(3) . . ?
C1 B6 B10 104.7(2) . . ?
C2 B6 B11 58.2(2) . . ?
C1 B6 B11 106.0(2) . . ?
B10 B6 B11 60.2(2) . . ?
C2 B6 B5 106.0(2) . . ?
C1 B6 B5 57.80(18) . . ?
B10 B6 B5 59.9(2) . . ?
B11 B6 B5 108.1(3) . . ?
C2 B6 H6 123.4 . . ?
C1 B6 H6 123.7 . . ?
B10 B6 H6 123.1 . . ?
B11 B6 H6 122.0 . . ?
B5 B6 H6 122.3 . . ?
C2 B7 B12 105.5(3) . . ?
C2 B7 B11 58.6(2) . . ?
B12 B7 B11 60.3(2) . . ?
C2 B7 B8 105.8(2) . . ?
B12 B7 B8 60.2(2) . . ?
B11 B7 B8 108.4(3) . . ?
C2 B7 B3 59.54(18) . . ?
B12 B7 B3 107.6(3) . . ?
B11 B7 B3 107.9(2) . . ?
B8 B7 B3 59.4(2) . . ?
C2 B7 H7 123.9 . . ?
B12 B7 H7 122.2 . . ?
B11 B7 H7 121.4 . . ?
B8 B7 H7 122.1 . . ?
B3 B7 H7 121.8 . . ?
B3 B8 B4 60.6(2) . . ?
B3 B8 B12 107.9(3) . . ?
B4 B8 B12 107.9(3) . . ?
B3 B8 B7 60.5(2) . . ?
B4 B8 B7 108.8(2) . . ?
B12 B8 B7 59.6(2) . . ?
B3 B8 B9 108.2(3) . . ?
B4 B8 B9 60.0(2) . . ?
B12 B8 B9 59.5(3) . . ?
B7 B8 B9 107.6(3) . . ?
B3 B8 H8 121.3 . . ?
B4 B8 H8 121.2 . . ?
B12 B8 H8 122.2 . . ?
B7 B8 H8 121.6 . . ?
B9 B8 H8 122.0 . . ?
B12 B9 B5 108.3(3) . . ?
B12 B9 B4 108.2(3) . . ?
B5 B9 B4 60.1(2) . . ?
B12 B9 B10 60.3(3) . . ?
B5 B9 B10 60.0(2) . . ?
B4 B9 B10 108.1(3) . . ?
B12 B9 B8 60.1(3) . . ?
B5 B9 B8 108.0(3) . . ?
B4 B9 B8 59.8(2) . . ?
B10 B9 B8 108.2(3) . . ?
B12 B9 H9 121.5 . . ?
B5 B9 H9 121.7 . . ?
B4 B9 H9 121.7 . . ?
B10 B9 H9 121.6 . . ?
B8 B9 H9 121.8 . . ?
B6 B10 B5 60.7(2) . . ?
B6 B10 B11 60.2(2) . . ?
B5 B10 B11 108.7(3) . . ?
B6 B10 B9 108.3(3) . . ?
B5 B10 B9 59.8(2) . . ?
B11 B10 B9 107.9(3) . . ?
B6 B10 B12 107.9(3) . . ?
B5 B10 B12 107.5(3) . . ?
B11 B10 B12 60.0(2) . . ?
B9 B10 B12 59.5(3) . . ?
B6 B10 H10 121.3 . . ?
B5 B10 H10 121.5 . . ?
B11 B10 H10 121.4 . . ?
B9 B10 H10 122.0 . . ?
B12 B10 H10 122.2 . . ?
C2 B11 B7 58.8(2) . . ?
C2 B11 B6 59.63(18) . . ?
B7 B11 B6 108.0(3) . . ?
C2 B11 B10 105.8(3) . . ?
B7 B11 B10 107.9(3) . . ?
B6 B11 B10 59.6(2) . . ?
C2 B11 B12 105.1(3) . . ?
B7 B11 B12 59.6(2) . . ?
B6 B11 B12 107.5(3) . . ?
B10 B11 B12 60.1(2) . . ?
C2 B11 H11 123.8 . . ?
B7 B11 H11 121.7 . . ?
B6 B11 H11 121.6 . . ?
B10 B11 H11 122.1 . . ?
B12 B11 H11 122.6 . . ?
B7 B12 B9 108.8(3) . . ?
B7 B12 B8 60.2(2) . . ?
B9 B12 B8 60.4(2) . . ?
B7 B12 B11 60.2(2) . . ?
B9 B12 B11 108.5(3) . . ?
B8 B12 B11 108.4(3) . . ?
B7 B12 B10 108.2(3) . . ?
B9 B12 B10 60.3(2) . . ?
B8 B12 B10 108.4(3) . . ?
B11 B12 B10 59.9(2) . . ?
B7 B12 H12 121.4 . . ?
B9 B12 H12 121.2 . . ?
B8 B12 H12 121.4 . . ?
B11 B12 H12 121.6 . . ?
B10 B12 H12 121.7 . . ?

loop_
_geom_bond_atom_site_label_1
_geom_bond_atom_site_label_2
_geom_bond_distance
_geom_bond_site_symmetry_2
_geom_bond_publ_flag
F1 C12 1.345(3) . ?
F2 C20 1.335(4) . ?
C1 C11 1.475(4) . ?
C1 B5 1.702(4) . ?
C1 B4 1.703(4) . ?
C1 C2 1.725(4) . ?
C1 B3 1.731(4) . ?
C1 B6 1.736(4) . ?
C2 C19 1.469(4) . ?
C2 B11 1.705(5) . ?
C2 B7 1.708(4) . ?
C2 B6 1.731(4) . ?
C2 B3 1.734(4) . ?
C11 C12 1.298(4) . ?
C11 H11A 0.9300 . ?
C12 C13 1.471(4) . ?
C13 C14 1.381(4) . ?
C13 C18 1.387(4) . ?
C14 C15 1.381(4) . ?
C14 H14A 0.9300 . ?
C15 C16 1.358(5) . ?
C15 H15A 0.9300 . ?
C16 C17 1.369(5) . ?
C16 H16A 0.9300 . ?
C17 C18 1.375(5) . ?
C17 H17A 0.9300 . ?
C18 H18A 0.9300 . ?
C19 C20 1.299(4) . ?
C19 H19A 0.9300 . ?
C20 C21 1.473(4) . ?
C21 C22 1.369(5) . ?
C21 C26 1.370(5) . ?
C22 C23 1.410(5) . ?
C22 H22A 0.9300 . ?
C23 C24 1.372(6) . ?
C23 H23A 0.9300 . ?
C24 C25 1.351(6) . ?
C24 H24A 0.9300 . ?
C25 C26 1.375(5) . ?
C25 H25A 0.9300 . ?
C26 H26A 0.9300 . ?
B3 B8 1.762(5) . ?
B3 B7 1.781(5) . ?
B3 B4 1.783(5) . ?
B3 H3 1.1000 . ?
B4 B8 1.772(5) . ?
B4 B5 1.776(5) . ?
B4 B9 1.776(6) . ?
B4 H4 1.1000 . ?
B5 B9 1.769(5) . ?
B5 B10 1.772(6) . ?
B5 B6 1.786(5) . ?
B5 H5 1.1000 . ?
B6 B10 1.763(5) . ?
B6 B11 1.774(5) . ?
B6 H6 1.1000 . ?
B7 B12 1.762(6) . ?
B7 B11 1.773(6) . ?
B7 B8 1.774(6) . ?
B7 H7 1.1000 . ?
B8 B12 1.773(7) . ?
B8 B9 1.778(6) . ?
B8 H8 1.1000 . ?
B9 B12 1.763(6) . ?
B9 B10 1.777(6) . ?
B9 H9 1.1000 . ?
B10 B11 1.774(6) . ?
B10 B12 1.777(6) . ?
B10 H10 1.1000 . ?
B11 B12 1.774(6) . ?
B11 H11 1.1000 . ?
B12 H12 1.1000 . ?
